data_9014766
loop_
_publ_author_name
'Barinova, A. V.'
'Rastsvetaeva, R. K.'
'Sidorenko, G. A.'
'Verin, I. A.'

_publ_section_title
;
 Crystal structure of beta-uranophane from the Transbaikal region
 and its relation to the structure of the a modification
;
_journal_name_full 'Crystallography Reports'
_journal_page_first 12
_journal_page_last 15
_journal_paper_doi 10.1134/1.1541735
_journal_volume 48
_journal_year 2003
_chemical_compound_source 'Streltsovkii ore field, Transbaikal region, Russia'
_chemical_formula_sum 'Ca H12 O17 Si2 U2'
_chemical_name_mineral Uranophane-beta
_space_group_IT_number 14
_symmetry_space_group_name_Hall '-P 2yab'
_symmetry_space_group_name_H-M 'P 1 21/a 1'
_cell_angle_alpha 90
_cell_angle_beta 91.300
_cell_angle_gamma 90
_cell_formula_units_Z 4
_cell_length_a 13.947
_cell_length_b 15.465
_cell_length_c 6.626
_cell_volume 1428.796
_database_code_amcsd 0018695
_exptl_crystal_density_diffrn 3.981
_cod_original_formula_sum 'Ca U2 Si2 O17 H12'
_cod_database_code 9014766

loop_
_space_group_symop_operation_xyz
x,y,z
1/2+x,1/2-y,z
1/2-x,1/2+y,-z
-x,-y,-z

loop_
_atom_site_label
_atom_site_fract_x
_atom_site_fract_y
_atom_site_fract_z
_atom_site_U_iso_or_equiv
_atom_site_type_symbol
_atom_site_attached_hydrogens
Ca 0.19020 0.48560 0.28260 0.01646 Ca 0
U(1) 0.01920 0.26010 0.26270 0.01381 U 0
U(2) 0.23150 0.73950 0.47080 0.01216 U 0
Si(1) 0.01870 0.22300 0.72970 0.00925 Si 0
Si(2) 0.26700 0.19450 0.06360 0.00709 Si 0
O(1) 0.26520 0.35230 0.49270 0.01267 O 0
O(2) 0.99200 0.14910 0.23470 0.02052 O 0
O(3) 0.73210 0.87410 0.44010 0.01140 O 0
O(4) 0.04410 0.37240 0.28930 0.02153 O 0
O(5) 0.17940 0.22340 0.21140 0.01241 O 0
O(6) 0.89230 0.76390 0.41970 0.01735 O 0
O(7) 0.35790 0.20450 0.22000 0.01558 O 0
O(8) 0.56840 0.74920 0.42600 0.01646 O 0
O(9) 0.97950 0.71890 0.07180 0.01418 O 0
O(10) 0.72710 0.74680 0.13430 0.01254 O 0
O-H(1) 0.98570 0.88070 0.20990 0.02153 O 0
O-H(2) 0.74140 0.90740 0.00160 0.02406 O 0
Wat(1) 0.54260 0.94590 0.16560 0.02913 O 2
Wat(2) 0.36090 0.49060 0.32960 0.03926 O 2
Wat(3) 0.80440 0.59270 0.02550 0.03166 O 2
Wat(4) 0.87700 0.49920 0.37700 0.02786 O 2
Wat(5) 0.13030 0.00640 0.23710 0.04433 O 2

loop_
_cod_changelog_entry_id
_cod_changelog_entry_author
_cod_changelog_entry_date
_cod_changelog_entry_text
1
;cod-tools version 3.8.0
Id: cif_guess_AMCSD_atom_types 9581 2023-05-17 12:35:41Z saulius
;
2023-05-23T09:23:09+03:00
;Derived atom types and hydrogen counts
from atom names that follow the AMCSD naming convention
(Wat == water, O-H == hydroxyl).
;

loop_
_cod_related_entry_id
_cod_related_entry_database
_cod_related_entry_code
1 AMCSD 0018695
